data_7705514
loop_
_publ_author_name
'Guo, Zhifang'
'Blair, Victoria L.'
'Deacon, Glen B.'
'Junk, Peter C.'

_publ_section_title
;
 Widely contrasting outcomes from the use of
 tris(pentafluorophenyl)bismuth or pentafluorophenylsilver as oxidants in
 the reactions of lanthanoid metals with
 <i>N</i>,<i>N</i>'-diarylformamidines.
;
_journal_issue 39
_journal_name_full 'Dalton transactions (Cambridge, England : 2003)'
_journal_page_first 13588
_journal_page_last 13600
_journal_paper_doi 10.1039/d0dt03044a
_journal_volume 49
_journal_year 2020
_chemical_formula_moiety '4(C43 H29 Er F12 N6 O), C4 H8 O'
_chemical_formula_sum 'C176 H124 Er4 F48 N24 O5'
_chemical_formula_weight 4236.02
_space_group_crystal_system triclinic
_space_group_IT_number 2
_space_group_name_Hall '-P 1'
_space_group_name_H-M_alt 'P -1'
_atom_sites_solution_hydrogens geom
_audit_creation_date 2018-07-20
_audit_creation_method
;
Olex2 1.2
(compiled 2018.05.29 svn.r3508 for OlexSys, GUI svn.r5506)
;
_audit_update_record
;
2020-08-21 deposited with the CCDC.	2020-09-16 downloaded from the CCDC.
;
_cell_angle_alpha 69.357(2)
_cell_angle_beta 85.193(3)
_cell_angle_gamma 69.548(2)
_cell_formula_units_Z 1
_cell_length_a 14.4237(10)
_cell_length_b 16.3753(12)
_cell_length_c 19.3779(14)
_cell_measurement_reflns_used 9838
_cell_measurement_temperature 123(2)
_cell_measurement_theta_max 29.70
_cell_measurement_theta_min 2.20
_cell_volume 4009.0(5)
_computing_cell_refinement 'SAINT v8.34A (Bruker, 2013)'
_computing_data_reduction 'SAINT v8.34A (Bruker, 2013)'
_computing_molecular_graphics 'Olex2 (Dolomanov et al., 2009)'
_computing_publication_material 'Olex2 (Dolomanov et al., 2009)'
_computing_structure_refinement 'ShelXL (Sheldrick, 2015)'
_computing_structure_solution 'SHELXT 2014/5 (Sheldrick, 2014)'
_diffrn_ambient_temperature 123(2)
_diffrn_measured_fraction_theta_full 0.999
_diffrn_measured_fraction_theta_max 0.999
_diffrn_measurement_device_type 'Bruker APEX-II CCD'
_diffrn_measurement_method '\f and \w scans'
_diffrn_radiation_monochromator 'X-ray tube'
_diffrn_radiation_type MoK\a
_diffrn_radiation_wavelength 0.71073
_diffrn_reflns_av_R_equivalents 0.1182
_diffrn_reflns_av_unetI/netI 0.0644
_diffrn_reflns_Laue_measured_fraction_full 0.999
_diffrn_reflns_Laue_measured_fraction_max 0.999
_diffrn_reflns_limit_h_max 17
_diffrn_reflns_limit_h_min -17
_diffrn_reflns_limit_k_max 16
_diffrn_reflns_limit_k_min -19
_diffrn_reflns_limit_l_max 23
_diffrn_reflns_limit_l_min -23
_diffrn_reflns_number 65596
_diffrn_reflns_point_group_measured_fraction_full 0.999
_diffrn_reflns_point_group_measured_fraction_max 0.999
_diffrn_reflns_theta_full 25.027
_diffrn_reflns_theta_max 25.027
_diffrn_reflns_theta_min 1.124
_exptl_absorpt_coefficient_mu 2.195
_exptl_absorpt_correction_T_max 0.759
_exptl_absorpt_correction_T_min 0.532
_exptl_absorpt_correction_type multi-scan
_exptl_absorpt_process_details 'SADABS-2014/3 (Bruker AXS, 2014)'
_exptl_crystal_colour pink
_exptl_crystal_colour_primary pink
_exptl_crystal_density_diffrn 1.755
_exptl_crystal_density_method 'not measured'
_exptl_crystal_description prism
_exptl_crystal_F_000 2092
_exptl_crystal_size_max 0.2
_exptl_crystal_size_mid 0.16
_exptl_crystal_size_min 0.1
_refine_diff_density_max 1.908
_refine_diff_density_min -2.747
_refine_diff_density_rms 0.162
_refine_ls_extinction_method none
_refine_ls_goodness_of_fit_ref 1.046
_refine_ls_hydrogen_treatment constr
_refine_ls_matrix_type full
_refine_ls_number_parameters 1190
_refine_ls_number_reflns 14141
_refine_ls_number_restraints 32
_refine_ls_restrained_S_all 1.045
_refine_ls_R_factor_all 0.0607
_refine_ls_R_factor_gt 0.0439
_refine_ls_shift/su_max 0.002
_refine_ls_shift/su_mean 0.000
_refine_ls_structure_factor_coef Fsqd
_refine_ls_weighting_details 'w=1/[\s^2^(Fo^2^)+(0.0538P)^2^+16.1563P] where P=(Fo^2^+2Fc^2^)/3'
_refine_ls_weighting_scheme calc
_refine_ls_wR_factor_gt 0.1049
_refine_ls_wR_factor_ref 0.1208
_reflns_Friedel_coverage 0.000
_reflns_number_gt 11360
_reflns_number_total 14141
_reflns_threshold_expression 'I > 2\s(I)'
_cod_data_source_file d0dt03044a2.cif
_cod_data_source_block 1_a_CCDC3
_cod_depositor_comments
;
The following automatic conversions were performed:

data item '_exptl_absorpt_correction_type' value 'Multi-Scan' was
changed to 'multi-scan' in accordance with the
/home/data/users/saulius/crontab/automatic-downloads/rss-feeds/RSC/lib/dictionaries/cif_core.dic
dictionary named 'cif_core.dic' version 2.4.2 last updated on
2011-04-26.

Automatic conversion script
Id: cif_fix_values 7556 2019-12-06 15:28:31Z antanas 

 Adding full bibliography for 7705503--7705523.cif.
;
_cod_database_code 7705514
_shelx_shelxl_version_number 2018/3
_shelx_space_group_comment
;
The symmetry employed for this shelxl refinement is uniquely defined
by the following loop, which should always be used as a source of
symmetry information in preference to the above space-group names.
They are only intended as comments.
;
_shelx_estimated_absorpt_t_max 0.810
_shelx_estimated_absorpt_t_min 0.668
_olex2_refinement_description
;
1. Fixed Uiso
 At 1.2 times of:
  All C(H) groups, All C(H,H) groups, All C(H,H,H,H) groups
2. Restrained distances
 C87-C90 = C88-C89
 1.5 with sigma of 0.02
3. Rigid body (RIGU) restrains
 C87, C88, C89, C90, O3
 with sigma for 1-2 distances of 0.004 and sigma for 1-3 distances of 0.004
4. Others
 Sof(H86C)=Sof(H86D)=Sof(H84C)=Sof(H84D)=Sof(C85A)=Sof(H85C)=Sof(H85D)=1-FVAR(1)
 Sof(H86A)=Sof(H86B)=Sof(H84A)=Sof(H84B)=Sof(C85)=Sof(H85A)=Sof(H85B)=FVAR(1)
 Fixed Sof: C88(0.5) H88A(0.5) H88B(0.5) O3(0.5) C87(0.5) H87A(0.5) H87B(0.5)
 C89(0.5) H89A(0.5) H89B(0.5) C90(0.5) H90A(0.5) H90B(0.5)
5.a Secondary CH2 refined with riding coordinates:
 C43(H43A,H43B), C41(H41A,H41B), C42(H42A,H42B), C40(H40A,H40B), C83(H83A,
 H83B), C86(H86A,H86B), C86(H86C,H86D), C88(H88A,H88B), C84(H84A,H84B),
 C84(H84C,H84D), C87(H87A,H87B), C85(H85A,H85B), C89(H89A,H89B), C90(H90A,H90B),
  C85A(H85C,H85D)
5.b Aromatic/amide H refined with riding coordinates:
 C23(H23), C7(H7), C24(H24), C47(H47), C71(H71), C72(H72), C20(H20), C53(H53),
 C17(H17), C25(H25), C50(H50), C80(H80), C11(H11), C73(H73), C46(H46), C30(H30),
  C2(H2), C68(H68), C36(H36), C15(H15), C10(H10), C4(H4), C63(H63), C54(H54),
 C28(H28), C55(H55), C33(H33), C79(H79), C66(H66), C3(H3), C38(H38), C12(H12),
 C67(H67), C60(H60), C81(H81), C76(H76), C59(H59), C37(H37), C45(H45), C61(H61),
  C29(H29), C16(H16)
;
_olex2_submission_special_instructions 'No special instructions were received'

loop_
_space_group_symop_operation_xyz
'x, y, z'
'-x, -y, -z'

loop_
_atom_site_label
_atom_site_type_symbol
_atom_site_fract_x
_atom_site_fract_y
_atom_site_fract_z
_atom_site_U_iso_or_equiv
_atom_site_adp_type
_atom_site_occupancy
_atom_site_site_symmetry_order
_atom_site_calc_flag
_atom_site_refinement_flags_posn
_atom_site_refinement_flags_adp
_atom_site_refinement_flags_occupancy
_atom_site_disorder_assembly
_atom_site_disorder_group
Er1 Er 0.65042(2) 0.24545(2) 0.80809(2) 0.01539(8) Uani 1 1 d . . . . .
Er2 Er -0.03469(2) 0.74032(2) 0.69426(2) 0.01764(8) Uani 1 1 d . . . . .
F15 F -0.3490(2) 0.7838(2) 0.59264(17) 0.0285(8) Uani 1 1 d . . . . .
F2 F 0.5471(3) 0.2058(3) 0.59594(16) 0.0282(8) Uani 1 1 d . . . . .
F24 F 0.1405(2) 0.7481(2) 0.55839(17) 0.0302(8) Uani 1 1 d . . . . .
F11 F 0.3421(2) 0.2859(3) 0.92060(17) 0.0306(8) Uani 1 1 d . . . . .
F5 F 0.9966(2) 0.2690(3) 0.75578(18) 0.0330(8) Uani 1 1 d . . . . .
F10 F 0.4975(3) 0.3243(3) 1.02025(17) 0.0302(8) Uani 1 1 d . . . . .
F9 F 0.7238(3) 0.4326(3) 0.85709(17) 0.0309(8) Uani 1 1 d . . . . .
F8 F 0.6130(2) 0.3461(2) 0.60142(17) 0.0261(7) Uani 1 1 d . . . . .
F1 F 0.4626(2) 0.1171(2) 0.84450(16) 0.0248(7) Uani 1 1 d . . . . .
F4 F 0.9239(2) 0.0208(2) 0.84497(16) 0.0265(7) Uani 1 1 d . . . . .
F16 F -0.2075(3) 0.6390(2) 0.83388(17) 0.0303(8) Uani 1 1 d . . . . .
F7 F 0.7309(3) 0.5292(2) 0.68496(17) 0.0281(8) Uani 1 1 d . . . . .
F19 F 0.0768(3) 0.7766(3) 0.90939(18) 0.0353(9) Uani 1 1 d . . . . .
F17 F -0.3003(3) 0.9328(3) 0.67034(17) 0.0326(8) Uani 1 1 d . . . . .
F21 F -0.0770(2) 0.4928(3) 0.77970(18) 0.0311(8) Uani 1 1 d . . . . .
F3 F 0.7949(2) 0.2199(3) 0.60664(17) 0.0332(8) Uani 1 1 d . . . . .
F22 F 0.1450(3) 0.5354(3) 0.91594(18) 0.0343(8) Uani 1 1 d . . . . .
F23 F 0.3301(3) 0.5687(3) 0.78050(17) 0.0333(8) Uani 1 1 d . . . . .
F12 F 0.4175(2) 0.3915(2) 0.67131(16) 0.0276(8) Uani 1 1 d . . . . .
F6 F 0.8056(3) 0.1687(3) 0.95579(17) 0.0348(9) Uani 1 1 d . . . . .
F14 F -0.1909(2) 0.7414(3) 0.47874(18) 0.0310(8) Uani 1 1 d . . . . .
F13 F 0.1261(2) 0.5661(3) 0.59295(18) 0.0308(8) Uani 1 1 d . . . . .
F20 F 0.1489(3) 0.8613(3) 0.65923(17) 0.0337(8) Uani 1 1 d . . . . .
F18 F -0.1806(3) 0.7777(3) 0.91669(18) 0.0383(9) Uani 1 1 d . . . . .
O1 O 0.6511(3) 0.1207(3) 0.91439(19) 0.0229(9) Uani 1 1 d . . . . .
O2 O -0.0847(3) 0.8818(3) 0.5966(2) 0.0268(9) Uani 1 1 d . . . . .
N3 N 0.8059(3) 0.2650(3) 0.8127(2) 0.0177(10) Uani 1 1 d . . . . .
N1 N 0.5969(3) 0.1648(3) 0.7471(2) 0.0169(9) Uani 1 1 d . . . . .
N5 N 0.5893(3) 0.3424(3) 0.8835(2) 0.0180(10) Uani 1 1 d . . . . .
N12 N 0.1391(3) 0.6580(3) 0.7028(2) 0.0197(10) Uani 1 1 d . . . . .
N7 N -0.0627(3) 0.6807(3) 0.6028(2) 0.0188(10) Uani 1 1 d . . . . .
N4 N 0.7015(3) 0.3587(3) 0.7146(2) 0.0188(10) Uani 1 1 d . . . . .
N10 N 0.0200(3) 0.8151(3) 0.7609(2) 0.0213(10) Uani 1 1 d . . . . .
N2 N 0.7588(3) 0.1354(3) 0.7552(2) 0.0182(10) Uani 1 1 d . . . . .
N6 N 0.4807(3) 0.3275(3) 0.8156(2) 0.0196(10) Uani 1 1 d . . . . .
N8 N -0.1796(3) 0.7084(3) 0.6846(2) 0.0195(10) Uani 1 1 d . . . . .
N9 N -0.1393(3) 0.8302(4) 0.7652(3) 0.0248(11) Uani 1 1 d . . . . .
N11 N 0.0414(3) 0.5931(4) 0.7831(2) 0.0225(10) Uani 1 1 d . . . . .
C23 C 0.6714(4) 0.5850(4) 0.5620(3) 0.0239(12) Uani 1 1 d . . . . .
H23 H 0.681447 0.641885 0.554071 0.029 Uiso 1 1 calc R . . . .
C7 C 0.6842(4) 0.1338(4) 0.7213(3) 0.0179(11) Uani 1 1 d . . . . .
H7 H 0.693145 0.111855 0.681096 0.021 Uiso 1 1 calc R . . . .
C24 C 0.6341(4) 0.5706(4) 0.5052(3) 0.0212(12) Uani 1 1 d . . . . .
H24 H 0.621174 0.617001 0.457407 0.025 Uiso 1 1 calc R . . . .
C48 C -0.0966(4) 0.6828(4) 0.4790(3) 0.0203(12) Uani 1 1 d . . . . .
C32 C 0.6096(4) 0.3769(4) 0.9349(3) 0.0184(11) Uani 1 1 d . . . . .
C47 C -0.0682(5) 0.6574(5) 0.4181(3) 0.0282(14) Uani 1 1 d . . . . .
H47 H -0.114106 0.678657 0.377773 0.034 Uiso 1 1 calc R . . . .
C19 C 0.8946(4) 0.2235(4) 0.8533(3) 0.0194(12) Uani 1 1 d . . . . .
C49 C -0.0343(4) 0.6537(4) 0.5406(3) 0.0193(12) Uani 1 1 d . . . . .
C34 C 0.3844(4) 0.3406(4) 0.7968(3) 0.0180(11) Uani 1 1 d . . . . .
C5 C 0.4837(4) 0.1818(4) 0.6487(3) 0.0188(11) Uani 1 1 d . . . . .
C71 C 0.3145(4) 0.7072(4) 0.5565(3) 0.0264(13) Uani 1 1 d . . . . .
H71 H 0.310285 0.740824 0.504966 0.032 Uiso 1 1 calc R . . . .
C70 C 0.2302(4) 0.7027(4) 0.5950(3) 0.0218(12) Uani 1 1 d . . . . .
C18 C 0.9887(4) 0.2223(4) 0.8287(3) 0.0237(12) Uani 1 1 d . . . . .
C72 C 0.4044(4) 0.6615(5) 0.5947(3) 0.0299(14) Uani 1 1 d . . . . .
H72 H 0.463364 0.662665 0.569217 0.036 Uiso 1 1 calc R . . . .
C77 C 0.0332(4) 0.5184(4) 0.8450(3) 0.0204(12) Uani 1 1 d . . . . .
C20 C 0.7880(4) 0.3337(4) 0.7491(3) 0.0184(11) Uani 1 1 d . . . . .
H20 H 0.834505 0.363981 0.728872 0.022 Uiso 1 1 calc R . . . .
C75 C 0.2305(4) 0.6554(4) 0.6703(3) 0.0204(12) Uani 1 1 d . . . . .
C27 C 0.6810(4) 0.4188(4) 0.9234(3) 0.0223(12) Uani 1 1 d . . . . .
C14 C 0.8959(4) 0.1718(4) 0.9282(3) 0.0261(13) Uani 1 1 d . . . . .
C6 C 0.5113(4) 0.1604(4) 0.7218(3) 0.0185(11) Uani 1 1 d . . . . .
C53 C -0.4508(5) 0.7480(5) 0.6924(3) 0.0308(14) Uani 1 1 d . . . . .
H53 H -0.506723 0.773636 0.659140 0.037 Uiso 1 1 calc R . . . .
C21 C 0.6785(4) 0.4314(4) 0.6462(3) 0.0170(11) Uani 1 1 d . . . . .
C31 C 0.5659(4) 0.3678(4) 1.0033(3) 0.0212(12) Uani 1 1 d . . . . .
C17 C 1.0739(5) 0.1748(5) 0.8724(3) 0.0313(14) Uani 1 1 d . . . . .
H17 H 1.135971 0.175636 0.852138 0.038 Uiso 1 1 calc R . . . .
C13 C 0.8735(4) 0.1631(4) 0.6541(3) 0.0242(13) Uani 1 1 d . . . . .
C78 C -0.0277(4) 0.4699(4) 0.8441(3) 0.0226(12) Uani 1 1 d . . . . .
C52 C -0.3576(4) 0.7464(4) 0.6671(3) 0.0236(12) Uani 1 1 d . . . . .
C25 C 0.6156(4) 0.4896(4) 0.5174(3) 0.0221(12) Uani 1 1 d . . . . .
H25 H 0.589968 0.479562 0.478718 0.026 Uiso 1 1 calc R . . . .
C35 C 0.3135(4) 0.3196(4) 0.8478(3) 0.0218(12) Uani 1 1 d . . . . .
C39 C 0.3519(4) 0.3716(4) 0.7229(3) 0.0208(12) Uani 1 1 d . . . . .
C50 C -0.1481(4) 0.6759(4) 0.6305(3) 0.0199(12) Uani 1 1 d . . . . .
H50 H -0.185562 0.649771 0.612149 0.024 Uiso 1 1 calc R . . . .
C22 C 0.6936(4) 0.5152(4) 0.6301(3) 0.0187(11) Uani 1 1 d . . . . .
C51 C -0.2726(4) 0.7077(4) 0.7121(3) 0.0227(12) Uani 1 1 d . . . . .
C1 C 0.4408(4) 0.1383(4) 0.7724(3) 0.0208(12) Uani 1 1 d . . . . .
C80 C 0.0158(5) 0.3716(4) 0.9693(3) 0.0308(14) Uani 1 1 d . . . . .
H80 H 0.009819 0.321840 1.011242 0.037 Uiso 1 1 calc R . . . .
C57 C -0.2345(4) 0.8531(4) 0.7920(3) 0.0204(12) Uani 1 1 d . . . . .
C11 C 1.0468(4) 0.0966(4) 0.6769(3) 0.0272(13) Uani 1 1 d . . . . .
H11 H 1.111980 0.088314 0.659828 0.033 Uiso 1 1 calc R . . . .
C73 C 0.4104(4) 0.6138(5) 0.6702(3) 0.0288(14) Uani 1 1 d . . . . .
H73 H 0.472484 0.582718 0.696912 0.035 Uiso 1 1 calc R . . . .
C46 C 0.0270(5) 0.6009(4) 0.4161(3) 0.0296(14) Uani 1 1 d . . . . .
H46 H 0.047349 0.581984 0.374572 0.036 Uiso 1 1 calc R . . . .
C9 C 0.9378(4) 0.0645(4) 0.7729(3) 0.0206(12) Uani 1 1 d . . . . .
C30 C 0.5910(4) 0.3973(4) 1.0553(3) 0.0245(13) Uani 1 1 d . . . . .
H30 H 0.559340 0.389466 1.100955 0.029 Uiso 1 1 calc R . . . .
C2 C 0.3537(4) 0.1348(4) 0.7533(3) 0.0264(13) Uani 1 1 d . . . . .
H2 H 0.309546 0.117659 0.790167 0.032 Uiso 1 1 calc R . . . .
C68 C 0.2596(4) 0.8530(4) 0.7452(3) 0.0304(14) Uani 1 1 d . . . . .
H68 H 0.302412 0.869053 0.706781 0.036 Uiso 1 1 calc R . . . .
C36 C 0.2211(4) 0.3295(4) 0.8289(3) 0.0265(13) Uani 1 1 d . . . . .
H36 H 0.176224 0.314835 0.865981 0.032 Uiso 1 1 calc R . . . .
C74 C 0.3230(4) 0.6127(4) 0.7055(3) 0.0227(12) Uani 1 1 d . . . . .
C15 C 0.9772(5) 0.1234(5) 0.9746(3) 0.0310(14) Uani 1 1 d . . . . .
H15 H 0.971972 0.089081 1.024857 0.037 Uiso 1 1 calc R . . . .
C10 C 1.0333(4) 0.0513(4) 0.7506(3) 0.0258(13) Uani 1 1 d . . . . .
H10 H 1.088236 0.012511 0.784417 0.031 Uiso 1 1 calc R . . . .
C4 C 0.3957(4) 0.1811(4) 0.6265(3) 0.0259(13) Uani 1 1 d . . . . .
H4 H 0.380248 0.197136 0.575635 0.031 Uiso 1 1 calc R . . . .
C63 C -0.0650(4) 0.8399(4) 0.7918(3) 0.0238(13) Uani 1 1 d . . . . .
H63 H -0.072000 0.863534 0.830977 0.029 Uiso 1 1 calc R . . . .
C8 C 0.8538(4) 0.1196(4) 0.7267(3) 0.0190(11) Uani 1 1 d . . . . .
C54 C -0.4596(5) 0.7111(5) 0.7674(4) 0.0344(15) Uani 1 1 d . . . . .
H54 H -0.522634 0.711499 0.786281 0.041 Uiso 1 1 calc R . . . .
C28 C 0.7087(4) 0.4493(4) 0.9733(3) 0.0272(13) Uani 1 1 d . . . . .
H28 H 0.758300 0.477324 0.962387 0.033 Uiso 1 1 calc R . . . .
C56 C -0.2872(4) 0.6740(4) 0.7870(3) 0.0242(13) Uani 1 1 d . . . . .
C55 C -0.3787(5) 0.6739(4) 0.8153(3) 0.0298(14) Uani 1 1 d . . . . .
H55 H -0.385185 0.648447 0.867021 0.036 Uiso 1 1 calc R . . . .
C33 C 0.4964(4) 0.3624(4) 0.8646(3) 0.0200(12) Uani 1 1 d . . . . .
H33 H 0.443273 0.399645 0.884665 0.024 Uiso 1 1 calc R . . . .
C79 C -0.0384(4) 0.3981(4) 0.9040(3) 0.0294(14) Uani 1 1 d . . . . .
H79 H -0.081819 0.367092 0.901034 0.035 Uiso 1 1 calc R . . . .
C66 C 0.2211(5) 0.8119(5) 0.8723(3) 0.0318(14) Uani 1 1 d . . . . .
H66 H 0.237181 0.799210 0.922391 0.038 Uiso 1 1 calc R . . . .
C3 C 0.3300(4) 0.1565(4) 0.6796(3) 0.0269(13) Uani 1 1 d . . . . .
H3 H 0.269483 0.154644 0.665549 0.032 Uiso 1 1 calc R . . . .
C38 C 0.2591(4) 0.3826(4) 0.7009(3) 0.0257(13) Uani 1 1 d . . . . .
H38 H 0.240617 0.404284 0.649924 0.031 Uiso 1 1 calc R . . . .
C58 C -0.3170(4) 0.9020(4) 0.7438(3) 0.0237(13) Uani 1 1 d . . . . .
C64 C 0.1060(4) 0.8212(4) 0.7827(3) 0.0208(12) Uani 1 1 d . . . . .
C26 C 0.6356(4) 0.4230(4) 0.5880(3) 0.0193(11) Uani 1 1 d . . . . .
C12 C 0.9671(4) 0.1530(4) 0.6287(3) 0.0285(14) Uani 1 1 d . . . . .
H12 H 0.976480 0.184649 0.578535 0.034 Uiso 1 1 calc R . . . .
C67 C 0.2842(5) 0.8379(5) 0.8182(3) 0.0327(15) Uani 1 1 d . . . . .
H67 H 0.342676 0.845313 0.830128 0.039 Uiso 1 1 calc R . . . .
C43 C 0.6089(5) 0.1266(4) 0.9842(3) 0.0282(14) Uani 1 1 d . . . . .
H43A H 0.535740 0.147110 0.980571 0.034 Uiso 1 1 calc R . . . .
H43B H 0.628326 0.170649 0.998977 0.034 Uiso 1 1 calc R . . . .
C65 C 0.1357(4) 0.8043(4) 0.8543(3) 0.0266(13) Uani 1 1 d . . . . .
C60 C -0.4306(5) 0.8863(5) 0.8382(4) 0.0323(15) Uani 1 1 d . . . . .
H60 H -0.496699 0.896966 0.853592 0.039 Uiso 1 1 calc R . . . .
C44 C 0.0615(4) 0.5983(4) 0.5350(3) 0.0232(12) Uani 1 1 d . . . . .
C81 C 0.0780(5) 0.4176(4) 0.9731(3) 0.0300(14) Uani 1 1 d . . . . .
H81 H 0.115722 0.399586 1.017212 0.036 Uiso 1 1 calc R . . . .
C76 C 0.1318(4) 0.5863(4) 0.7588(3) 0.0202(12) Uani 1 1 d . . . . .
H76 H 0.187955 0.532882 0.780692 0.024 Uiso 1 1 calc R . . . .
C59 C -0.4131(4) 0.9193(4) 0.7643(3) 0.0276(13) Uani 1 1 d . . . . .
H59 H -0.466491 0.953318 0.728501 0.033 Uiso 1 1 calc R . . . .
C37 C 0.1924(4) 0.3614(4) 0.7544(3) 0.0279(13) Uani 1 1 d . . . . .
H37 H 0.127652 0.368702 0.740383 0.033 Uiso 1 1 calc R . . . .
C62 C -0.2571(4) 0.8243(4) 0.8662(3) 0.0246(13) Uani 1 1 d . . . . .
C82 C 0.0846(4) 0.4900(4) 0.9117(3) 0.0247(13) Uani 1 1 d . . . . .
C45 C 0.0935(4) 0.5716(4) 0.4743(3) 0.0278(14) Uani 1 1 d . . . . .
H45 H 0.160138 0.533607 0.472855 0.033 Uiso 1 1 calc R . . . .
C61 C -0.3519(5) 0.8374(5) 0.8905(3) 0.0310(14) Uani 1 1 d . . . . .
H61 H -0.363413 0.813823 0.941527 0.037 Uiso 1 1 calc R . . . .
C69 C 0.1734(4) 0.8444(4) 0.7298(3) 0.0237(12) Uani 1 1 d . . . . .
C29 C 0.6624(4) 0.4381(4) 1.0400(3) 0.0268(13) Uani 1 1 d . . . . .
H29 H 0.680187 0.458788 1.075364 0.032 Uiso 1 1 calc R . . . .
C41 C 0.6576(5) -0.0299(4) 0.9918(3) 0.0289(14) Uani 1 1 d . . . . .
H41A H 0.707269 -0.092773 1.013473 0.035 Uiso 1 1 calc R . . . .
H41B H 0.592587 -0.035370 0.986640 0.035 Uiso 1 1 calc R . . . .
C16 C 1.0688(5) 0.1254(5) 0.9461(4) 0.0385(16) Uani 1 1 d . . . . .
H16 H 1.127225 0.093204 0.977241 0.046 Uiso 1 1 calc R . . . .
C42 C 0.6515(5) 0.0295(5) 1.0383(3) 0.0370(16) Uani 1 1 d . . . . .
H42A H 0.607519 0.017603 1.079920 0.044 Uiso 1 1 calc R . . . .
H42B H 0.717853 0.017837 1.058019 0.044 Uiso 1 1 calc R . . . .
C40 C 0.6892(4) 0.0239(4) 0.9182(3) 0.0244(13) Uani 1 1 d . . . . .
H40A H 0.762300 0.001983 0.915991 0.029 Uiso 1 1 calc R . . . .
H40B H 0.660613 0.016650 0.876958 0.029 Uiso 1 1 calc R . . . .
C83 C -0.0928(5) 0.9706(4) 0.6022(3) 0.0328(14) Uani 1 1 d . . . . .
H83A H -0.026097 0.974080 0.605024 0.039 Uiso 1 1 calc R . . . .
H83B H -0.127632 0.977872 0.647062 0.039 Uiso 1 1 calc R . . . .
C86 C -0.1486(6) 0.9009(5) 0.5338(3) 0.0435(18) Uani 1 1 d . . . . .
H86A H -0.192990 0.863822 0.548985 0.052 Uiso 0.50(3) 1 calc R . P A 1
H86B H -0.107927 0.884574 0.493676 0.052 Uiso 0.50(3) 1 calc R . P A 1
H86C H -0.215382 0.900096 0.549688 0.052 Uiso 0.50(3) 1 calc R . P A 2
H86D H -0.119564 0.854823 0.508869 0.052 Uiso 0.50(3) 1 calc R . P A 2
C88 C 0.502(3) -0.011(3) 0.460(3) 0.050(8) Uani 0.5 1 d D U P B -1
H88A H 0.500029 -0.074663 0.476612 0.060 Uiso 0.5 1 calc R . P B -1
H88B H 0.443905 0.032020 0.426506 0.060 Uiso 0.5 1 calc R . P B -1
C84 C -0.1497(6) 1.0447(5) 0.5349(4) 0.051(2) Uani 1 1 d . . . . .
H84A H -0.193286 1.099262 0.546993 0.061 Uiso 0.50(3) 1 calc R . P A 1
H84B H -0.103999 1.064670 0.497015 0.061 Uiso 0.50(3) 1 calc R . P A 1
H84C H -0.217394 1.077531 0.546859 0.061 Uiso 0.50(3) 1 calc R . P A 2
H84D H -0.115926 1.090402 0.511784 0.061 Uiso 0.50(3) 1 calc R . P A 2
O3 O 0.6085(8) 0.0735(7) 0.4313(6) 0.048(2) Uani 0.5 1 d . U P B -1
C87 C 0.5610(11) 0.0843(11) 0.4985(8) 0.047(3) Uani 0.5 1 d D U P B -1
H87A H 0.515890 0.149194 0.488012 0.057 Uiso 0.5 1 calc R . P B -1
H87B H 0.611830 0.070318 0.536316 0.057 Uiso 0.5 1 calc R . P B -1
C85 C -0.2091(18) 1.0045(11) 0.5074(10) 0.045(6) Uani 0.50(3) 1 d . . P A 1
H85A H -0.217210 1.030759 0.452895 0.053 Uiso 0.50(3) 1 calc R . P A 1
H85B H -0.275397 1.016045 0.528581 0.053 Uiso 0.50(3) 1 calc R . P A 1
C89 C 0.5969(10) -0.0063(11) 0.4235(8) 0.045(3) Uani 0.5 1 d D U P B -1
H89A H 0.653265 -0.063274 0.448194 0.053 Uiso 0.5 1 calc R . P B -1
H89B H 0.592176 0.001298 0.370788 0.053 Uiso 0.5 1 calc R . P B -1
C90 C 0.504(3) 0.019(3) 0.527(3) 0.055(7) Uani 0.5 1 d D U P B -1
H90A H 0.435856 0.051307 0.539227 0.066 Uiso 0.5 1 calc R . P B -1
H90B H 0.537688 -0.034487 0.570765 0.066 Uiso 0.5 1 calc R . P B -1
C85A C -0.1527(18) 0.9940(11) 0.4852(9) 0.040(6) Uani 0.50(3) 1 d . . P A 2
H85C H -0.214481 1.025862 0.453779 0.048 Uiso 0.50(3) 1 calc R . P A 2
H85D H -0.095475 0.990243 0.452978 0.048 Uiso 0.50(3) 1 calc R . P A 2

loop_
_atom_site_aniso_label
_atom_site_aniso_U_11
_atom_site_aniso_U_22
_atom_site_aniso_U_33
_atom_site_aniso_U_23
_atom_site_aniso_U_13
_atom_site_aniso_U_12
Er1 0.01915(14) 0.01858(15) 0.01116(12) -0.00554(10) 0.00833(9) -0.01100(11)
Er2 0.02083(14) 0.02043(16) 0.01395(13) -0.00701(10) 0.00782(9) -0.01029(11)
F15 0.0287(18) 0.034(2) 0.0220(16) -0.0086(15) 0.0069(14) -0.0126(16)
F2 0.038(2) 0.041(2) 0.0132(15) -0.0090(15) 0.0081(14) -0.0255(17)
F24 0.0274(18) 0.037(2) 0.0192(16) 0.0012(15) 0.0047(14) -0.0144(16)
F11 0.0346(19) 0.042(2) 0.0157(15) -0.0065(15) 0.0084(14) -0.0194(17)
F5 0.0281(19) 0.040(2) 0.0279(18) -0.0062(16) 0.0135(15) -0.0158(17)
F10 0.0359(19) 0.043(2) 0.0237(17) -0.0165(16) 0.0190(15) -0.0261(17)
F9 0.039(2) 0.045(2) 0.0238(17) -0.0193(16) 0.0193(15) -0.0284(18)
F8 0.0319(18) 0.0237(19) 0.0263(17) -0.0066(14) 0.0048(14) -0.0169(15)
F1 0.0274(17) 0.030(2) 0.0179(16) -0.0062(14) 0.0084(13) -0.0153(15)
F4 0.0307(18) 0.031(2) 0.0183(16) -0.0067(14) 0.0040(13) -0.0131(15)
F16 0.0345(19) 0.031(2) 0.0206(16) -0.0073(15) 0.0088(14) -0.0091(16)
F7 0.044(2) 0.0266(19) 0.0190(16) -0.0072(14) 0.0013(14) -0.0190(16)
F19 0.040(2) 0.051(3) 0.0209(17) -0.0102(16) 0.0092(15) -0.0271(19)
F17 0.0344(19) 0.043(2) 0.0182(16) -0.0060(15) 0.0072(14) -0.0162(17)
F21 0.0330(19) 0.037(2) 0.0287(18) -0.0116(16) 0.0041(15) -0.0194(17)
F3 0.0296(19) 0.041(2) 0.0185(16) -0.0023(15) 0.0077(14) -0.0093(17)
F22 0.041(2) 0.045(2) 0.0260(18) -0.0077(16) 0.0014(15) -0.0293(19)
F23 0.0316(19) 0.046(2) 0.0191(16) -0.0030(16) 0.0021(14) -0.0176(17)
F12 0.0336(19) 0.034(2) 0.0172(15) -0.0083(14) 0.0111(14) -0.0176(16)
F6 0.0291(19) 0.049(2) 0.0210(17) -0.0034(16) 0.0079(14) -0.0177(17)
F14 0.0272(18) 0.042(2) 0.0239(17) -0.0147(16) 0.0039(14) -0.0091(16)
F13 0.0263(18) 0.038(2) 0.0246(17) -0.0114(15) 0.0023(14) -0.0061(16)
F20 0.035(2) 0.045(2) 0.0184(16) -0.0105(16) 0.0086(14) -0.0117(17)
F18 0.042(2) 0.045(2) 0.0206(17) -0.0025(16) 0.0048(16) -0.0159(19)
O1 0.033(2) 0.024(2) 0.0125(18) -0.0045(16) 0.0102(16) -0.0153(18)
O2 0.037(2) 0.019(2) 0.023(2) -0.0059(17) 0.0073(17) -0.0101(18)
N3 0.019(2) 0.023(3) 0.015(2) -0.0072(19) 0.0053(18) -0.013(2)
N1 0.020(2) 0.020(3) 0.014(2) -0.0070(18) 0.0054(18) -0.010(2)
N5 0.024(2) 0.015(2) 0.018(2) -0.0101(19) 0.0098(18) -0.009(2)
N12 0.019(2) 0.020(3) 0.019(2) -0.0068(19) 0.0107(18) -0.008(2)
N7 0.023(2) 0.026(3) 0.015(2) -0.0113(19) 0.0072(18) -0.014(2)
N4 0.022(2) 0.019(3) 0.015(2) -0.0039(19) 0.0081(18) -0.009(2)
N10 0.023(2) 0.021(3) 0.023(2) -0.010(2) 0.0075(19) -0.010(2)
N2 0.021(2) 0.017(2) 0.019(2) -0.0097(19) 0.0111(18) -0.007(2)
N6 0.015(2) 0.024(3) 0.017(2) -0.0059(19) 0.0019(18) -0.006(2)
N8 0.017(2) 0.026(3) 0.020(2) -0.012(2) 0.0103(18) -0.011(2)
N9 0.023(3) 0.027(3) 0.029(3) -0.017(2) 0.011(2) -0.010(2)
N11 0.024(2) 0.031(3) 0.017(2) -0.008(2) 0.0098(19) -0.017(2)
C23 0.027(3) 0.020(3) 0.024(3) -0.006(2) 0.008(2) -0.010(3)
C7 0.025(3) 0.013(3) 0.017(3) -0.004(2) 0.007(2) -0.010(2)
C24 0.023(3) 0.019(3) 0.016(3) -0.001(2) 0.006(2) -0.007(2)
C48 0.024(3) 0.023(3) 0.017(3) -0.008(2) 0.004(2) -0.010(2)
C32 0.024(3) 0.018(3) 0.015(2) -0.006(2) 0.005(2) -0.009(2)
C47 0.035(3) 0.038(4) 0.018(3) -0.011(3) 0.010(2) -0.022(3)
C19 0.023(3) 0.021(3) 0.022(3) -0.014(2) 0.006(2) -0.010(2)
C49 0.029(3) 0.016(3) 0.018(3) -0.006(2) 0.014(2) -0.016(2)
C34 0.017(3) 0.016(3) 0.022(3) -0.009(2) 0.008(2) -0.006(2)
C5 0.026(3) 0.015(3) 0.016(3) -0.005(2) 0.006(2) -0.011(2)
C71 0.031(3) 0.035(4) 0.021(3) -0.014(3) 0.015(2) -0.019(3)
C70 0.027(3) 0.018(3) 0.022(3) -0.009(2) 0.007(2) -0.009(2)
C18 0.024(3) 0.027(3) 0.025(3) -0.012(3) 0.004(2) -0.013(3)
C72 0.028(3) 0.034(4) 0.036(3) -0.020(3) 0.020(3) -0.016(3)
C77 0.023(3) 0.022(3) 0.017(3) -0.008(2) 0.011(2) -0.011(2)
C20 0.025(3) 0.016(3) 0.018(3) -0.009(2) 0.008(2) -0.011(2)
C75 0.025(3) 0.021(3) 0.017(3) -0.005(2) 0.009(2) -0.013(2)
C27 0.027(3) 0.027(3) 0.015(3) -0.009(2) 0.009(2) -0.013(3)
C14 0.027(3) 0.033(4) 0.025(3) -0.016(3) 0.008(2) -0.013(3)
C6 0.022(3) 0.018(3) 0.018(3) -0.007(2) 0.006(2) -0.009(2)
C53 0.028(3) 0.031(4) 0.036(3) -0.014(3) 0.011(3) -0.012(3)
C21 0.018(3) 0.019(3) 0.012(2) -0.004(2) 0.009(2) -0.007(2)
C31 0.024(3) 0.023(3) 0.017(3) -0.006(2) 0.005(2) -0.011(2)
C17 0.025(3) 0.033(4) 0.039(4) -0.014(3) 0.005(3) -0.011(3)
C13 0.026(3) 0.027(3) 0.021(3) -0.008(2) 0.008(2) -0.011(3)
C78 0.024(3) 0.027(3) 0.019(3) -0.011(2) 0.008(2) -0.011(3)
C52 0.029(3) 0.020(3) 0.024(3) -0.010(2) 0.013(2) -0.012(3)
C25 0.021(3) 0.031(3) 0.015(3) -0.010(2) 0.005(2) -0.009(3)
C35 0.029(3) 0.021(3) 0.014(3) -0.004(2) 0.004(2) -0.011(3)
C39 0.024(3) 0.023(3) 0.016(3) -0.007(2) 0.008(2) -0.011(2)
C50 0.026(3) 0.021(3) 0.014(2) -0.005(2) 0.000(2) -0.011(2)
C22 0.019(3) 0.025(3) 0.016(3) -0.009(2) 0.006(2) -0.011(2)
C51 0.027(3) 0.023(3) 0.022(3) -0.009(2) 0.010(2) -0.015(3)
C1 0.024(3) 0.020(3) 0.020(3) -0.006(2) 0.006(2) -0.011(2)
C80 0.037(4) 0.021(3) 0.028(3) -0.002(3) 0.017(3) -0.012(3)
C57 0.027(3) 0.022(3) 0.020(3) -0.015(2) 0.010(2) -0.012(2)
C11 0.022(3) 0.028(4) 0.040(3) -0.018(3) 0.018(3) -0.015(3)
C73 0.022(3) 0.037(4) 0.034(3) -0.016(3) 0.006(2) -0.015(3)
C46 0.044(4) 0.033(4) 0.020(3) -0.014(3) 0.017(3) -0.022(3)
C9 0.028(3) 0.018(3) 0.019(3) -0.010(2) 0.007(2) -0.010(2)
C30 0.031(3) 0.028(3) 0.015(3) -0.009(2) 0.008(2) -0.010(3)
C2 0.021(3) 0.023(3) 0.031(3) -0.002(3) 0.006(2) -0.012(3)
C68 0.025(3) 0.027(4) 0.036(3) -0.007(3) 0.011(3) -0.010(3)
C36 0.025(3) 0.031(4) 0.030(3) -0.016(3) 0.011(2) -0.014(3)
C74 0.028(3) 0.026(3) 0.017(3) -0.008(2) 0.009(2) -0.014(3)
C15 0.036(4) 0.034(4) 0.022(3) -0.009(3) -0.001(3) -0.011(3)
C10 0.022(3) 0.027(3) 0.034(3) -0.018(3) 0.003(2) -0.008(3)
C4 0.032(3) 0.028(4) 0.023(3) -0.008(3) 0.000(2) -0.016(3)
C63 0.032(3) 0.019(3) 0.023(3) -0.010(2) 0.009(2) -0.011(3)
C8 0.020(3) 0.020(3) 0.023(3) -0.014(2) 0.009(2) -0.009(2)
C54 0.027(3) 0.030(4) 0.049(4) -0.017(3) 0.020(3) -0.014(3)
C28 0.029(3) 0.032(4) 0.030(3) -0.019(3) 0.009(3) -0.017(3)
C56 0.032(3) 0.015(3) 0.025(3) -0.007(2) 0.012(3) -0.011(3)
C55 0.033(3) 0.027(3) 0.033(3) -0.013(3) 0.024(3) -0.017(3)
C33 0.026(3) 0.018(3) 0.017(3) -0.005(2) 0.009(2) -0.012(2)
C79 0.027(3) 0.028(4) 0.037(3) -0.014(3) 0.016(3) -0.016(3)
C66 0.035(4) 0.037(4) 0.028(3) -0.016(3) 0.000(3) -0.013(3)
C3 0.023(3) 0.027(3) 0.030(3) -0.008(3) -0.002(2) -0.009(3)
C38 0.033(3) 0.021(3) 0.023(3) -0.010(2) 0.000(2) -0.006(3)
C58 0.033(3) 0.023(3) 0.019(3) -0.009(2) 0.007(2) -0.014(3)
C64 0.025(3) 0.018(3) 0.022(3) -0.011(2) 0.006(2) -0.007(2)
C26 0.020(3) 0.017(3) 0.021(3) -0.005(2) 0.008(2) -0.008(2)
C12 0.030(3) 0.029(4) 0.028(3) -0.010(3) 0.015(3) -0.015(3)
C67 0.025(3) 0.042(4) 0.038(4) -0.019(3) 0.000(3) -0.013(3)
C43 0.036(3) 0.026(3) 0.016(3) -0.005(2) 0.018(2) -0.009(3)
C65 0.028(3) 0.026(3) 0.025(3) -0.009(3) 0.009(2) -0.010(3)
C60 0.030(3) 0.034(4) 0.043(4) -0.022(3) 0.019(3) -0.017(3)
C44 0.029(3) 0.024(3) 0.017(3) -0.005(2) 0.008(2) -0.012(3)
C81 0.035(3) 0.028(4) 0.019(3) 0.000(3) 0.007(2) -0.012(3)
C76 0.021(3) 0.028(3) 0.014(2) -0.008(2) 0.006(2) -0.011(2)
C59 0.025(3) 0.026(3) 0.034(3) -0.016(3) 0.007(3) -0.008(3)
C37 0.022(3) 0.031(4) 0.033(3) -0.017(3) 0.001(2) -0.006(3)
C62 0.030(3) 0.021(3) 0.023(3) -0.008(2) 0.003(2) -0.008(3)
C82 0.028(3) 0.028(3) 0.022(3) -0.010(3) 0.011(2) -0.015(3)
C45 0.028(3) 0.028(3) 0.029(3) -0.014(3) 0.017(3) -0.010(3)
C61 0.040(4) 0.032(4) 0.026(3) -0.015(3) 0.020(3) -0.017(3)
C69 0.029(3) 0.020(3) 0.021(3) -0.007(2) 0.004(2) -0.008(3)
C29 0.032(3) 0.028(3) 0.021(3) -0.013(3) 0.002(2) -0.007(3)
C41 0.035(3) 0.024(3) 0.027(3) -0.004(3) 0.013(3) -0.017(3)
C16 0.030(4) 0.045(4) 0.040(4) -0.021(3) -0.008(3) -0.005(3)
C42 0.052(4) 0.032(4) 0.016(3) -0.001(3) 0.016(3) -0.013(3)
C40 0.032(3) 0.018(3) 0.019(3) -0.003(2) 0.006(2) -0.009(3)
C83 0.043(4) 0.017(3) 0.034(3) -0.002(3) 0.003(3) -0.012(3)
C86 0.069(5) 0.039(4) 0.021(3) -0.004(3) -0.009(3) -0.021(4)
C88 0.046(12) 0.045(18) 0.067(19) -0.028(15) 0.004(10) -0.016(12)
C84 0.069(5) 0.029(4) 0.050(4) -0.008(3) -0.011(4) -0.015(4)
O3 0.055(6) 0.043(6) 0.053(6) -0.027(5) 0.007(5) -0.015(5)
C87 0.052(9) 0.041(8) 0.047(7) -0.023(6) -0.004(6) -0.005(6)
C85 0.037(12) 0.043(10) 0.033(9) 0.007(7) -0.004(8) -0.008(8)
C89 0.041(8) 0.042(8) 0.055(8) -0.025(7) 0.001(6) -0.012(6)
C90 0.068(16) 0.041(15) 0.049(13) -0.018(10) 0.011(9) -0.011(12)
C85A 0.035(12) 0.037(9) 0.032(8) 0.004(6) -0.006(7) -0.007(8)

loop_
_atom_type_symbol
_atom_type_description
_atom_type_scat_dispersion_real
_atom_type_scat_dispersion_imag
_atom_type_scat_source
C C 0.0033 0.0016 'International Tables Vol C Tables 4.2.6.8 and 6.1.1.4'
H H 0.0000 0.0000 'International Tables Vol C Tables 4.2.6.8 and 6.1.1.4'
Er Er -0.2586 4.9576 'International Tables Vol C Tables 4.2.6.8 and 6.1.1.4'
F F 0.0171 0.0103 'International Tables Vol C Tables 4.2.6.8 and 6.1.1.4'
N N 0.0061 0.0033 'International Tables Vol C Tables 4.2.6.8 and 6.1.1.4'
O O 0.0106 0.0060 'International Tables Vol C Tables 4.2.6.8 and 6.1.1.4'

loop_
_geom_angle_atom_site_label_1
_geom_angle_atom_site_label_2
_geom_angle_atom_site_label_3
_geom_angle
_geom_angle_site_symmetry_1
_geom_angle_site_symmetry_3
_geom_angle_publ_flag
O1 Er1 N3 105.57(14) . . ?
O1 Er1 N1 84.23(14) . . ?
O1 Er1 N5 86.53(14) . . ?
O1 Er1 N4 161.83(15) . . ?
O1 Er1 N2 88.34(14) . . ?
O1 Er1 N6 92.78(15) . . ?
N3 Er1 N1 131.59(14) . . ?
N3 Er1 N5 87.16(15) . . ?
N3 Er1 N2 77.45(15) . . ?
N1 Er1 N5 141.21(15) . . ?
N1 Er1 N2 55.17(15) . . ?
N4 Er1 N3 56.33(15) . . ?
N4 Er1 N1 106.41(15) . . ?
N4 Er1 N5 93.51(15) . . ?
N4 Er1 N2 86.02(15) . . ?
N2 Er1 N5 161.83(16) . . ?
N6 Er1 N3 138.08(16) . . ?
N6 Er1 N1 86.77(15) . . ?
N6 Er1 N5 56.13(15) . . ?
N6 Er1 N4 102.34(16) . . ?
N6 Er1 N2 141.64(15) . . ?
O2 Er2 N12 113.86(15) . . ?
O2 Er2 N7 83.12(15) . . ?
O2 Er2 N10 88.06(15) . . ?
O2 Er2 N8 93.86(16) . . ?
O2 Er2 N9 83.87(15) . . ?
O2 Er2 N11 170.37(14) . . ?
N12 Er2 N7 92.46(15) . . ?
N12 Er2 N10 80.10(16) . . ?
N12 Er2 N9 131.71(16) . . ?
N10 Er2 N7 165.07(15) . . ?
N10 Er2 N9 54.90(16) . . ?
N8 Er2 N12 136.04(16) . . ?
N8 Er2 N7 56.24(14) . . ?
N8 Er2 N10 136.78(15) . . ?
N8 Er2 N9 82.34(16) . . ?
N9 Er2 N7 135.33(16) . . ?
N11 Er2 N12 56.71(15) . . ?
N11 Er2 N7 94.84(16) . . ?
N11 Er2 N10 91.85(16) . . ?
N11 Er2 N8 92.80(16) . . ?
N11 Er2 N9 103.92(16) . . ?
C43 O1 Er1 126.2(3) . . ?
C43 O1 C40 110.0(4) . . ?
C40 O1 Er1 123.7(3) . . ?
C83 O2 Er2 124.3(3) . . ?
C83 O2 C86 108.0(5) . . ?
C86 O2 Er2 123.5(4) . . ?
C19 N3 Er1 141.0(4) . . ?
C20 N3 Er1 93.4(3) . . ?
C20 N3 C19 125.2(5) . . ?
C7 N1 Er1 93.5(3) . . ?
C7 N1 C6 122.5(4) . . ?
C6 N1 Er1 141.9(3) . . ?
C32 N5 Er1 148.5(4) . . ?
C33 N5 Er1 92.7(3) . . ?
C33 N5 C32 118.7(4) . . ?
C75 N12 Er2 146.2(4) . . ?
C76 N12 Er2 92.9(3) . . ?
C76 N12 C75 120.5(5) . . ?
C49 N7 Er2 151.4(3) . . ?
C50 N7 Er2 91.5(3) . . ?
C50 N7 C49 117.1(4) . . ?
C20 N4 Er1 93.7(3) . . ?
C20 N4 C21 119.0(4) . . ?
C21 N4 Er1 147.3(4) . . ?
C63 N10 Er2 94.4(3) . . ?
C63 N10 C64 123.0(5) . . ?
C64 N10 Er2 141.1(3) . . ?
C7 N2 Er1 92.4(3) . . ?
C7 N2 C8 121.8(4) . . ?
C8 N2 Er1 135.8(4) . . ?
C34 N6 Er1 145.1(4) . . ?
C33 N6 Er1 94.6(3) . . ?
C33 N6 C34 119.6(5) . . ?
C50 N8 Er2 94.4(3) . . ?
C50 N8 C51 118.2(5) . . ?
C51 N8 Er2 147.4(4) . . ?
C57 N9 Er2 141.9(4) . . ?
C63 N9 Er2 93.5(3) . . ?
C63 N9 C57 123.0(5) . . ?
C77 N11 Er2 149.1(4) . . ?
C76 N11 Er2 94.1(3) . . ?
C76 N11 C77 116.7(5) . . ?
C22 C23 C24 118.8(6) . . ?
N1 C7 N2 115.2(5) . . ?
C25 C24 C23 120.6(5) . . ?
F14 C48 C47 118.0(5) . . ?
F14 C48 C49 118.0(4) . . ?
C47 C48 C49 124.0(5) . . ?
C27 C32 N5 121.5(4) . . ?
C27 C32 C31 114.1(5) . . ?
C31 C32 N5 124.3(5) . . ?
C46 C47 C48 119.1(6) . . ?
N3 C19 C18 128.1(5) . . ?
N3 C19 C14 119.0(5) . . ?
C14 C19 C18 112.8(5) . . ?
C48 C49 N7 124.1(5) . . ?
C44 C49 N7 121.3(5) . . ?
C44 C49 C48 114.5(5) . . ?
N6 C34 C35 124.7(5) . . ?
N6 C34 C39 121.2(5) . . ?
C39 C34 C35 114.0(5) . . ?
F2 C5 C6 117.8(5) . . ?
F2 C5 C4 118.2(5) . . ?
C4 C5 C6 124.0(5) . . ?
C72 C71 C70 118.1(5) . . ?
F24 C70 C71 119.1(5) . . ?
F24 C70 C75 116.7(5) . . ?
C71 C70 C75 124.2(5) . . ?
F5 C18 C19 118.0(5) . . ?
F5 C18 C17 117.9(5) . . ?
C17 C18 C19 124.2(5) . . ?
C71 C72 C73 120.9(5) . . ?
C78 C77 N11 122.4(5) . . ?
C78 C77 C82 115.5(5) . . ?
C82 C77 N11 122.1(5) . . ?
N3 C20 N4 116.6(5) . . ?
C70 C75 N12 118.2(5) . . ?
C74 C75 N12 127.1(5) . . ?
C74 C75 C70 114.6(5) . . ?
F9 C27 C32 117.1(5) . . ?
F9 C27 C28 118.3(5) . . ?
C28 C27 C32 124.6(5) . . ?
F6 C14 C19 115.8(5) . . ?
C15 C14 F6 118.0(5) . . ?
C15 C14 C19 126.1(5) . . ?
N1 C6 C1 119.3(5) . . ?
C5 C6 N1 126.5(5) . . ?
C5 C6 C1 114.1(5) . . ?
C54 C53 C52 117.8(6) . . ?
C22 C21 N4 125.2(5) . . ?
C22 C21 C26 114.8(5) . . ?
C26 C21 N4 120.0(5) . . ?
F10 C31 C32 117.9(5) . . ?
F10 C31 C30 118.5(5) . . ?
C30 C31 C32 123.6(5) . . ?
C18 C17 C16 119.5(6) . . ?
F3 C13 C8 117.3(5) . . ?
F3 C13 C12 118.7(5) . . ?
C12 C13 C8 124.0(6) . . ?
F21 C78 C77 117.8(5) . . ?
F21 C78 C79 118.6(5) . . ?
C79 C78 C77 123.5(5) . . ?
F15 C52 C53 117.8(5) . . ?
F15 C52 C51 118.0(5) . . ?
C51 C52 C53 124.2(5) . . ?
C24 C25 C26 118.2(5) . . ?
F11 C35 C34 116.6(5) . . ?
C36 C35 F11 119.1(5) . . ?
C36 C35 C34 124.3(5) . . ?
F12 C39 C34 116.7(5) . . ?
F12 C39 C38 119.4(5) . . ?
C38 C39 C34 124.0(5) . . ?
N8 C50 N7 117.7(5) . . ?
F7 C22 C23 118.5(5) . . ?
F7 C22 C21 117.7(5) . . ?
C23 C22 C21 123.8(5) . . ?
C52 C51 N8 122.6(5) . . ?
C52 C51 C56 114.9(5) . . ?
C56 C51 N8 122.3(5) . . ?
F1 C1 C6 117.3(5) . . ?
F1 C1 C2 118.8(5) . . ?
C2 C1 C6 123.9(5) . . ?
C81 C80 C79 120.1(5) . . ?
C58 C57 N9 120.6(5) . . ?
C58 C57 C62 114.0(5) . . ?
C62 C57 N9 125.2(5) . . ?
C12 C11 C10 120.7(5) . . ?
C74 C73 C72 118.0(6) . . ?
C47 C46 C45 120.0(5) . . ?
F4 C9 C10 118.1(5) . . ?
F4 C9 C8 117.4(5) . . ?
C10 C9 C8 124.5(5) . . ?
C29 C30 C31 119.1(5) . . ?
C1 C2 C3 119.5(5) . . ?
C69 C68 C67 119.3(5) . . ?
C35 C36 C37 119.3(5) . . ?
F23 C74 C75 118.7(5) . . ?
F23 C74 C73 117.1(5) . . ?
C75 C74 C73 124.2(5) . . ?
C14 C15 C16 117.9(6) . . ?
C9 C10 C11 117.7(6) . . ?
C5 C4 C3 119.0(5) . . ?
N9 C63 N10 115.8(5) . . ?
C13 C8 N2 124.7(5) . . ?
C13 C8 C9 114.3(5) . . ?
C9 C8 N2 120.7(5) . . ?
C55 C54 C53 121.0(6) . . ?
C27 C28 C29 118.3(5) . . ?
F16 C56 C51 117.5(5) . . ?
F16 C56 C55 119.2(5) . . ?
C55 C56 C51 123.2(6) . . ?
C54 C55 C56 118.8(6) . . ?
N5 C33 N6 116.5(5) . . ?
C78 C79 C80 118.7(6) . . ?
C65 C66 C67 120.6(6) . . ?
C2 C3 C4 119.4(5) . . ?
C39 C38 C37 118.8(5) . . ?
F17 C58 C57 117.1(5) . . ?
F17 C58 C59 118.0(5) . . ?
C59 C58 C57 124.9(5) . . ?
N10 C64 C65 126.6(5) . . ?
N10 C64 C69 119.6(5) . . ?
C65 C64 C69 113.9(5) . . ?
F8 C26 C21 117.8(5) . . ?
F8 C26 C25 118.7(5) . . ?
C25 C26 C21 123.6(5) . . ?
C11 C12 C13 118.8(5) . . ?
C66 C67 C68 118.0(6) . . ?
O1 C43 C42 104.4(5) . . ?
F19 C65 C66 118.7(5) . . ?
F19 C65 C64 117.4(5) . . ?
C66 C65 C64 123.9(5) . . ?
C59 C60 C61 120.5(6) . . ?
F13 C44 C49 118.1(5) . . ?
F13 C44 C45 118.5(5) . . ?
C49 C44 C45 123.4(5) . . ?
C82 C81 C80 118.8(6) . . ?
N12 C76 N11 116.2(5) . . ?
C58 C59 C60 118.4(6) . . ?
C38 C37 C36 119.6(5) . . ?
F18 C62 C57 117.5(5) . . ?
F18 C62 C61 118.5(5) . . ?
C61 C62 C57 124.0(6) . . ?
F22 C82 C77 118.0(5) . . ?
F22 C82 C81 118.6(5) . . ?
C81 C82 C77 123.4(6) . . ?
C46 C45 C44 119.0(5) . . ?
C62 C61 C60 118.2(5) . . ?
F20 C69 C68 119.1(5) . . ?
F20 C69 C64 116.7(5) . . ?
C68 C69 C64 124.2(5) . . ?
C30 C29 C28 120.3(5) . . ?
C40 C41 C42 102.7(5) . . ?
C17 C16 C15 119.5(6) . . ?
C43 C42 C41 102.8(5) . . ?
O1 C40 C41 105.1(4) . . ?
O2 C83 C84 107.0(5) . . ?
O2 C86 C85 107.1(8) . . ?
O2 C86 C85A 103.5(8) . . ?
C89 C88 C90 104(2) . . ?
C85 C84 C83 106.7(8) . . ?
C85A C84 C83 104.3(8) . . ?
C89 O3 C87 107.6(11) . . ?
O3 C87 C90 109(2) . . ?
C84 C85 C86 103.5(12) . . ?
O3 C89 C88 104.2(18) . . ?
C87 C90 C88 102(2) . . ?
C86 C85A C84 105.9(11) . . ?

loop_
_geom_bond_atom_site_label_1
_geom_bond_atom_site_label_2
_geom_bond_distance
_geom_bond_site_symmetry_2
_geom_bond_publ_flag
Er1 O1 2.332(4) . ?
Er1 N3 2.386(4) . ?
Er1 N1 2.389(4) . ?
Er1 N5 2.423(4) . ?
Er1 N4 2.371(4) . ?
Er1 N2 2.409(4) . ?
Er1 N6 2.366(4) . ?
Er2 O2 2.332(4) . ?
Er2 N12 2.384(4) . ?
Er2 N7 2.423(4) . ?
Er2 N10 2.398(5) . ?
Er2 N8 2.361(4) . ?
Er2 N9 2.421(4) . ?
Er2 N11 2.349(5) . ?
F15 C52 1.368(6) . ?
F2 C5 1.359(6) . ?
F24 C70 1.357(7) . ?
F11 C35 1.362(6) . ?
F5 C18 1.366(6) . ?
F10 C31 1.365(6) . ?
F9 C27 1.357(6) . ?
F8 C26 1.342(6) . ?
F1 C1 1.351(6) . ?
F4 C9 1.361(6) . ?
F16 C56 1.350(7) . ?
F7 C22 1.353(6) . ?
F19 C65 1.358(6) . ?
F17 C58 1.363(6) . ?
F21 C78 1.354(6) . ?
F3 C13 1.353(7) . ?
F22 C82 1.350(7) . ?
F23 C74 1.370(6) . ?
F12 C39 1.352(6) . ?
F6 C14 1.377(6) . ?
F14 C48 1.364(7) . ?
F13 C44 1.350(6) . ?
F20 C69 1.348(6) . ?
F18 C62 1.350(7) . ?
O1 C43 1.457(6) . ?
O1 C40 1.461(7) . ?
O2 C83 1.459(7) . ?
O2 C86 1.465(8) . ?
N3 C19 1.380(7) . ?
N3 C20 1.312(7) . ?
N1 C7 1.312(7) . ?
N1 C6 1.399(7) . ?
N5 C32 1.400(7) . ?
N5 C33 1.313(7) . ?
N12 C75 1.405(7) . ?
N12 C76 1.318(7) . ?
N7 C49 1.409(7) . ?
N7 C50 1.320(7) . ?
N4 C20 1.327(7) . ?
N4 C21 1.405(7) . ?
N10 C63 1.314(7) . ?
N10 C64 1.390(7) . ?
N2 C7 1.319(7) . ?
N2 C8 1.405(7) . ?
N6 C34 1.389(7) . ?
N6 C33 1.337(7) . ?
N8 C50 1.316(7) . ?
N8 C51 1.404(7) . ?
N9 C57 1.397(7) . ?
N9 C63 1.308(8) . ?
N11 C77 1.412(7) . ?
N11 C76 1.329(7) . ?
C23 C24 1.388(8) . ?
C23 C22 1.379(8) . ?
C24 C25 1.378(8) . ?
C48 C47 1.372(8) . ?
C48 C49 1.391(8) . ?
C32 C27 1.389(8) . ?
C32 C31 1.400(7) . ?
C47 C46 1.368(9) . ?
C19 C18 1.396(8) . ?
C19 C14 1.395(8) . ?
C49 C44 1.383(8) . ?
C34 C35 1.406(7) . ?
C34 C39 1.401(7) . ?
C5 C6 1.391(7) . ?
C5 C4 1.379(8) . ?
C71 C70 1.383(8) . ?
C71 C72 1.372(9) . ?
C70 C75 1.390(7) . ?
C18 C17 1.369(8) . ?
C72 C73 1.388(9) . ?
C77 C78 1.380(8) . ?
C77 C82 1.390(8) . ?
C75 C74 1.378(8) . ?
C27 C28 1.375(8) . ?
C14 C15 1.355(9) . ?
C6 C1 1.403(7) . ?
C53 C52 1.387(8) . ?
C53 C54 1.378(9) . ?
C21 C22 1.385(8) . ?
C21 C26 1.400(8) . ?
C31 C30 1.380(8) . ?
C17 C16 1.382(9) . ?
C13 C8 1.390(8) . ?
C13 C12 1.373(8) . ?
C78 C79 1.375(8) . ?
C52 C51 1.382(8) . ?
C25 C26 1.392(8) . ?
C35 C36 1.350(8) . ?
C39 C38 1.371(8) . ?
C51 C56 1.386(8) . ?
C1 C2 1.364(8) . ?
C80 C79 1.393(9) . ?
C80 C81 1.379(9) . ?
C57 C58 1.387(8) . ?
C57 C62 1.395(8) . ?
C11 C10 1.391(8) . ?
C11 C12 1.370(9) . ?
C73 C74 1.384(8) . ?
C46 C45 1.379(9) . ?
C9 C10 1.374(8) . ?
C9 C8 1.390(8) . ?
C30 C29 1.373(8) . ?
C2 C3 1.385(8) . ?
C68 C67 1.402(9) . ?
C68 C69 1.368(9) . ?
C36 C37 1.394(8) . ?
C15 C16 1.395(9) . ?
C4 C3 1.389(8) . ?
C54 C55 1.371(9) . ?
C28 C29 1.388(8) . ?
C56 C55 1.385(8) . ?
C66 C67 1.380(9) . ?
C66 C65 1.364(9) . ?
C38 C37 1.391(8) . ?
C58 C59 1.369(8) . ?
C64 C65 1.391(8) . ?
C64 C69 1.398(8) . ?
C43 C42 1.502(9) . ?
C60 C59 1.375(9) . ?
C60 C61 1.393(9) . ?
C44 C45 1.385(8) . ?
C81 C82 1.377(8) . ?
C62 C61 1.378(8) . ?
C41 C42 1.519(9) . ?
C41 C40 1.518(7) . ?
C83 C84 1.489(9) . ?
C86 C85 1.527(19) . ?
C86 C85A 1.465(17) . ?
C88 C89 1.503(18) . ?
C88 C90 1.537(17) . ?
C84 C85 1.472(19) . ?
C84 C85A 1.487(18) . ?
O3 C87 1.457(17) . ?
O3 C89 1.433(17) . ?
C87 C90 1.500(19) . ?

loop_
_geom_torsion_atom_site_label_1
_geom_torsion_atom_site_label_2
_geom_torsion_atom_site_label_3
_geom_torsion_atom_site_label_4
_geom_torsion
_geom_torsion_site_symmetry_1
_geom_torsion_site_symmetry_2
_geom_torsion_site_symmetry_3
_geom_torsion_site_symmetry_4
_geom_torsion_publ_flag
Er1 O1 C43 C42 -165.9(4) . . . . ?
Er1 O1 C40 C41 -169.9(3) . . . . ?
Er1 N3 C19 C18 147.9(5) . . . . ?
Er1 N3 C19 C14 -28.9(8) . . . . ?
Er1 N3 C20 N4 -0.1(5) . . . . ?
Er1 N1 C7 N2 18.7(5) . . . . ?
Er1 N1 C6 C5 115.0(6) . . . . ?
Er1 N1 C6 C1 -60.5(8) . . . . ?
Er1 N5 C32 C27 52.3(10) . . . . ?
Er1 N5 C32 C31 -123.7(6) . . . . ?
Er1 N5 C33 N6 -2.6(5) . . . . ?
Er1 N4 C20 N3 0.1(5) . . . . ?
Er1 N4 C21 C22 135.5(6) . . . . ?
Er1 N4 C21 C26 -43.4(9) . . . . ?
Er1 N2 C7 N1 -18.5(5) . . . . ?
Er1 N2 C8 C13 -86.1(7) . . . . ?
Er1 N2 C8 C9 86.9(7) . . . . ?
Er1 N6 C34 C35 115.8(6) . . . . ?
Er1 N6 C34 C39 -60.2(9) . . . . ?
Er1 N6 C33 N5 2.7(5) . . . . ?
Er2 O2 C83 C84 -166.3(5) . . . . ?
Er2 O2 C86 C85 149.1(10) . . . . ?
Er2 O2 C86 C85A -175.7(11) . . . . ?
Er2 N12 C75 C70 -23.7(10) . . . . ?
Er2 N12 C75 C74 154.1(5) . . . . ?
Er2 N12 C76 N11 -1.3(5) . . . . ?
Er2 N7 C49 C48 -131.0(7) . . . . ?
Er2 N7 C49 C44 45.9(11) . . . . ?
Er2 N7 C50 N8 4.8(5) . . . . ?
Er2 N10 C63 N9 -11.3(6) . . . . ?
Er2 N10 C64 C65 -125.0(6) . . . . ?
Er2 N10 C64 C69 53.4(9) . . . . ?
Er2 N8 C50 N7 -4.9(5) . . . . ?
Er2 N8 C51 C52 130.7(6) . . . . ?
Er2 N8 C51 C56 -44.7(10) . . . . ?
Er2 N9 C57 C58 -63.1(9) . . . . ?
Er2 N9 C57 C62 111.4(7) . . . . ?
Er2 N9 C63 N10 11.2(5) . . . . ?
Er2 N11 C77 C78 58.6(10) . . . . ?
Er2 N11 C77 C82 -120.0(7) . . . . ?
Er2 N11 C76 N12 1.3(5) . . . . ?
F15 C52 C51 N8 2.2(8) . . . . ?
F15 C52 C51 C56 177.9(5) . . . . ?
F2 C5 C6 N1 3.1(8) . . . . ?
F2 C5 C6 C1 178.7(5) . . . . ?
F2 C5 C4 C3 179.9(5) . . . . ?
F24 C70 C75 N12 -0.2(8) . . . . ?
F24 C70 C75 C74 -178.2(5) . . . . ?
F11 C35 C36 C37 -178.2(5) . . . . ?
F5 C18 C17 C16 -178.9(6) . . . . ?
F10 C31 C30 C29 177.6(5) . . . . ?
F9 C27 C28 C29 177.7(5) . . . . ?
F1 C1 C2 C3 179.9(5) . . . . ?
F4 C9 C10 C11 -179.7(5) . . . . ?
F4 C9 C8 N2 5.4(8) . . . . ?
F4 C9 C8 C13 179.1(5) . . . . ?
F16 C56 C55 C54 178.8(5) . . . . ?
F17 C58 C59 C60 178.3(5) . . . . ?
F21 C78 C79 C80 177.1(5) . . . . ?
F3 C13 C8 N2 -4.7(9) . . . . ?
F3 C13 C8 C9 -178.2(5) . . . . ?
F3 C13 C12 C11 179.1(5) . . . . ?
F12 C39 C38 C37 179.6(5) . . . . ?
F6 C14 C15 C16 178.9(6) . . . . ?
F14 C48 C47 C46 177.9(5) . . . . ?
F14 C48 C49 N7 0.3(8) . . . . ?
F14 C48 C49 C44 -176.8(5) . . . . ?
F13 C44 C45 C46 177.4(5) . . . . ?
F18 C62 C61 C60 179.4(5) . . . . ?
O1 C43 C42 C41 -34.8(6) . . . . ?
O2 C83 C84 C85 23.6(13) . . . . ?
O2 C83 C84 C85A -12.3(13) . . . . ?
O2 C86 C85 C84 22.5(16) . . . . ?
O2 C86 C85A C84 -34.4(16) . . . . ?
N3 C19 C18 F5 1.6(9) . . . . ?
N3 C19 C18 C17 -176.1(6) . . . . ?
N3 C19 C14 F6 -1.5(8) . . . . ?
N3 C19 C14 C15 176.6(6) . . . . ?
N1 C6 C1 F1 -3.7(8) . . . . ?
N1 C6 C1 C2 178.0(5) . . . . ?
N5 C32 C27 F9 5.9(8) . . . . ?
N5 C32 C27 C28 -176.1(6) . . . . ?
N5 C32 C31 F10 -1.4(8) . . . . ?
N5 C32 C31 C30 176.0(6) . . . . ?
N12 C75 C74 F23 -1.3(9) . . . . ?
N12 C75 C74 C73 -179.1(6) . . . . ?
N7 C49 C44 F13 3.7(8) . . . . ?
N7 C49 C44 C45 -178.6(5) . . . . ?
N4 C21 C22 F7 -1.8(8) . . . . ?
N4 C21 C22 C23 179.2(5) . . . . ?
N4 C21 C26 F8 3.4(7) . . . . ?
N4 C21 C26 C25 -176.4(5) . . . . ?
N10 C64 C65 F19 1.9(9) . . . . ?
N10 C64 C65 C66 -179.7(6) . . . . ?
N10 C64 C69 F20 1.2(8) . . . . ?
N10 C64 C69 C68 179.4(6) . . . . ?
N6 C34 C35 F11 1.4(8) . . . . ?
N6 C34 C35 C36 -177.5(6) . . . . ?
N6 C34 C39 F12 -2.6(8) . . . . ?
N6 C34 C39 C38 177.5(6) . . . . ?
N8 C51 C56 F16 -1.6(8) . . . . ?
N8 C51 C56 C55 179.1(5) . . . . ?
N9 C57 C58 F17 -5.3(8) . . . . ?
N9 C57 C58 C59 172.9(6) . . . . ?
N9 C57 C62 F18 6.4(9) . . . . ?
N9 C57 C62 C61 -171.1(6) . . . . ?
N11 C77 C78 F21 3.4(8) . . . . ?
N11 C77 C78 C79 -178.8(5) . . . . ?
N11 C77 C82 F22 -0.9(8) . . . . ?
N11 C77 C82 C81 179.9(5) . . . . ?
C23 C24 C25 C26 -0.1(8) . . . . ?
C7 N1 C6 C5 -43.7(8) . . . . ?
C7 N1 C6 C1 140.8(5) . . . . ?
C7 N2 C8 C13 49.1(8) . . . . ?
C7 N2 C8 C9 -137.9(6) . . . . ?
C24 C23 C22 F7 179.3(5) . . . . ?
C24 C23 C22 C21 -1.7(8) . . . . ?
C24 C25 C26 F8 176.5(5) . . . . ?
C24 C25 C26 C21 -3.7(8) . . . . ?
C48 C47 C46 C45 -1.0(9) . . . . ?
C48 C49 C44 F13 -179.1(5) . . . . ?
C48 C49 C44 C45 -1.3(8) . . . . ?
C32 N5 C33 N6 -179.6(5) . . . . ?
C32 C27 C28 C29 -0.2(10) . . . . ?
C32 C31 C30 C29 0.2(9) . . . . ?
C47 C48 C49 N7 179.0(5) . . . . ?
C47 C48 C49 C44 1.9(8) . . . . ?
C47 C46 C45 C44 1.5(9) . . . . ?
C19 N3 C20 N4 173.7(5) . . . . ?
C19 C18 C17 C16 -1.2(10) . . . . ?
C19 C14 C15 C16 0.9(10) . . . . ?
C49 N7 C50 N8 -174.2(5) . . . . ?
C49 C48 C47 C46 -0.8(9) . . . . ?
C49 C44 C45 C46 -0.3(9) . . . . ?
C34 N6 C33 N5 175.8(5) . . . . ?
C34 C35 C36 C37 0.8(9) . . . . ?
C34 C39 C38 C37 -0.4(9) . . . . ?
C5 C6 C1 F1 -179.7(5) . . . . ?
C5 C6 C1 C2 2.0(9) . . . . ?
C5 C4 C3 C2 1.0(9) . . . . ?
C71 C70 C75 N12 178.8(5) . . . . ?
C71 C70 C75 C74 0.8(9) . . . . ?
C71 C72 C73 C74 0.7(9) . . . . ?
C70 C71 C72 C73 -1.2(9) . . . . ?
C70 C75 C74 F23 176.4(5) . . . . ?
C70 C75 C74 C73 -1.4(9) . . . . ?
C18 C19 C14 F6 -178.8(5) . . . . ?
C18 C19 C14 C15 -0.7(9) . . . . ?
C18 C17 C16 C15 1.3(10) . . . . ?
C72 C71 C70 F24 179.4(5) . . . . ?
C72 C71 C70 C75 0.4(9) . . . . ?
C72 C73 C74 F23 -177.2(5) . . . . ?
C72 C73 C74 C75 0.6(9) . . . . ?
C77 N11 C76 N12 -177.4(5) . . . . ?
C77 C78 C79 C80 -0.8(9) . . . . ?
C20 N3 C19 C18 -22.1(9) . . . . ?
C20 N3 C19 C14 161.0(5) . . . . ?
C20 N4 C21 C22 -45.0(7) . . . . ?
C20 N4 C21 C26 136.1(5) . . . . ?
C75 N12 C76 N11 -176.2(5) . . . . ?
C27 C32 C31 F10 -177.6(5) . . . . ?
C27 C32 C31 C30 -0.2(9) . . . . ?
C27 C28 C29 C30 0.2(9) . . . . ?
C14 C19 C18 F5 178.6(5) . . . . ?
C14 C19 C18 C17 0.9(8) . . . . ?
C14 C15 C16 C17 -1.1(10) . . . . ?
C6 N1 C7 N2 -174.2(5) . . . . ?
C6 C5 C4 C3 -0.8(9) . . . . ?
C6 C1 C2 C3 -1.9(9) . . . . ?
C53 C52 C51 N8 -179.2(6) . . . . ?
C53 C52 C51 C56 -3.5(9) . . . . ?
C53 C54 C55 C56 0.1(10) . . . . ?
C21 N4 C20 N3 -179.6(5) . . . . ?
C31 C32 C27 F9 -177.7(5) . . . . ?
C31 C32 C27 C28 0.2(9) . . . . ?
C31 C30 C29 C28 -0.1(9) . . . . ?
C78 C77 C82 F22 -179.7(5) . . . . ?
C78 C77 C82 C81 1.2(8) . . . . ?
C52 C53 C54 C55 -0.2(10) . . . . ?
C52 C51 C56 F16 -177.3(5) . . . . ?
C52 C51 C56 C55 3.4(9) . . . . ?
C35 C34 C39 F12 -179.0(5) . . . . ?
C35 C34 C39 C38 1.0(8) . . . . ?
C35 C36 C37 C38 0.0(9) . . . . ?
C39 C34 C35 F11 177.7(5) . . . . ?
C39 C34 C35 C36 -1.2(8) . . . . ?
C39 C38 C37 C36 -0.2(9) . . . . ?
C50 N7 C49 C48 47.0(8) . . . . ?
C50 N7 C49 C44 -136.1(6) . . . . ?
C50 N8 C51 C52 -52.9(8) . . . . ?
C50 N8 C51 C56 131.7(6) . . . . ?
C22 C23 C24 C25 2.7(8) . . . . ?
C22 C21 C26 F8 -175.6(4) . . . . ?
C22 C21 C26 C25 4.6(8) . . . . ?
C51 N8 C50 N7 177.0(5) . . . . ?
C51 C56 C55 C54 -1.8(9) . . . . ?
C1 C2 C3 C4 0.3(9) . . . . ?
C80 C81 C82 F22 179.4(5) . . . . ?
C80 C81 C82 C77 -1.5(9) . . . . ?
C57 N9 C63 N10 179.8(5) . . . . ?
C57 C58 C59 C60 0.1(9) . . . . ?
C57 C62 C61 C60 -3.2(9) . . . . ?
C10 C11 C12 C13 -0.9(9) . . . . ?
C10 C9 C8 N2 -174.7(5) . . . . ?
C10 C9 C8 C13 -1.0(8) . . . . ?
C4 C5 C6 N1 -176.3(6) . . . . ?
C4 C5 C6 C1 -0.6(8) . . . . ?
C63 N10 C64 C65 36.9(9) . . . . ?
C63 N10 C64 C69 -144.7(6) . . . . ?
C63 N9 C57 C58 135.6(6) . . . . ?
C63 N9 C57 C62 -49.9(9) . . . . ?
C8 N2 C7 N1 -169.1(5) . . . . ?
C8 C13 C12 C11 0.3(10) . . . . ?
C8 C9 C10 C11 0.4(9) . . . . ?
C54 C53 C52 F15 -179.4(5) . . . . ?
C54 C53 C52 C51 2.0(9) . . . . ?
C33 N5 C32 C27 -133.5(6) . . . . ?
C33 N5 C32 C31 50.5(8) . . . . ?
C33 N6 C34 C35 -52.0(8) . . . . ?
C33 N6 C34 C39 132.0(6) . . . . ?
C79 C80 C81 C82 0.6(9) . . . . ?
C58 C57 C62 F18 -178.8(5) . . . . ?
C58 C57 C62 C61 3.8(9) . . . . ?
C64 N10 C63 N9 179.9(5) . . . . ?
C26 C21 C22 F7 177.2(4) . . . . ?
C26 C21 C22 C23 -1.8(8) . . . . ?
C12 C13 C8 N2 174.0(6) . . . . ?
C12 C13 C8 C9 0.6(9) . . . . ?
C12 C11 C10 C9 0.6(9) . . . . ?
C67 C68 C69 F20 178.3(5) . . . . ?
C67 C68 C69 C64 0.1(10) . . . . ?
C67 C66 C65 F19 178.6(6) . . . . ?
C67 C66 C65 C64 0.2(10) . . . . ?
C43 O1 C40 C41 6.4(6) . . . . ?
C65 C66 C67 C68 -2.1(10) . . . . ?
C65 C64 C69 F20 179.8(5) . . . . ?
C65 C64 C69 C68 -2.0(9) . . . . ?
C81 C80 C79 C78 0.5(9) . . . . ?
C76 N12 C75 C70 147.2(5) . . . . ?
C76 N12 C75 C74 -35.1(8) . . . . ?
C76 N11 C77 C78 -123.9(6) . . . . ?
C76 N11 C77 C82 57.5(7) . . . . ?
C59 C60 C61 C62 0.8(9) . . . . ?
C62 C57 C58 F17 179.6(5) . . . . ?
C62 C57 C58 C59 -2.2(9) . . . . ?
C82 C77 C78 F21 -177.9(5) . . . . ?
C82 C77 C78 C79 0.0(8) . . . . ?
C61 C60 C59 C58 0.7(9) . . . . ?
C69 C68 C67 C66 2.0(10) . . . . ?
C69 C64 C65 F19 -176.6(5) . . . . ?
C69 C64 C65 C66 1.8(9) . . . . ?
C42 C41 C40 O1 -27.8(6) . . . . ?
C40 O1 C43 C42 17.9(6) . . . . ?
C40 C41 C42 C43 38.4(6) . . . . ?
C83 O2 C86 C85 -8.5(12) . . . . ?
C83 O2 C86 C85A 26.7(12) . . . . ?
C83 C84 C85 C86 -27.9(16) . . . . ?
C83 C84 C85A C86 29.0(17) . . . . ?
C86 O2 C83 C84 -8.9(7) . . . . ?
O3 C87 C90 C88 -13(2) . . . . ?
C87 O3 C89 C88 29(3) . . . . ?
C89 C88 C90 C87 30.3(16) . . . . ?
C89 O3 C87 C90 -10(3) . . . . ?
C90 C88 C89 O3 -37.2(17) . . . . ?
